data_4323548
loop_
_publ_author_name
'Linfeng Chen'
'F. Albert Cotton'
'William A. Wojtczak'

_publ_section_title
;
 Synthesis and Structural Characterization of Compounds Containing the
 [Zr6Cl18H5]3- Cluster Anion. Determination of the Number of Cluster
 Hydrogen Atoms
;
_journal_name_full 'Inorganic Chemistry'
_journal_page_first 4047
_journal_page_last 4054
_journal_paper_doi 10.1021/ic960173i
_journal_volume 36
_journal_year 1997
_chemical_compound_source
;
reduction of ZrCl4 with HSnBu3 followed by addition of [Ph4P]Cl
;
_chemical_formula_analytical 'not measured'
_chemical_formula_moiety '4(C24 H20 P),Zr6 Cl18 H5, 4(C7 H8)'
_chemical_formula_structural '[(C6 H5)4 P]3 [Zr6 Cl18 H5] 4(C6 H5 C H3)'
_chemical_formula_sum 'C100 H97 Cl18 P3 Zr6'
_chemical_formula_weight 2577.11
_chemical_melting_point ?
_chemical_name_systematic
; 
 tris(tetraphenylphosphonium) dodecakis-\m-chloro-hexachloro-
 pentahydrido-hexa-zirconium  tetrakis(toluene solvate)
;
_space_group_IT_number 2
_symmetry_cell_setting triclinic
_symmetry_space_group_name_Hall '-P 1'
_symmetry_space_group_name_H-M 'P -1'
_atom_sites_solution_hydrogens 'difmap for cluster hydrogen,geom for other'
_atom_sites_solution_primary direct
_atom_sites_solution_secondary difmap
_audit_creation_method SHELXL
_cell_angle_alpha 90.39(3)
_cell_angle_beta 94.19(3)
_cell_angle_gamma 82.59(1)
_cell_formula_units_Z 2
_cell_length_a 14.501(5)
_cell_length_b 26.630(9)
_cell_length_c 14.049(5)
_cell_measurement_reflns_used 244
_cell_measurement_temperature 213(2)
_cell_measurement_theta_max 20.8
_cell_measurement_theta_min 9.0
_cell_volume 5365(3)
_computing_cell_refinement Madnes
_computing_data_collection 'MicroVax 3900'
_computing_data_reduction absurd
_computing_molecular_graphics ORTEP
_computing_structure_refinement 'SHELXL-93 (Sheldrick, 1993)'
_computing_structure_solution 'SHELXS-86 (Sheldrick, 1990)'
_diffrn_ambient_temperature 213(2)
_diffrn_measurement_device 'Enraf-Nonius FAST'
_diffrn_measurement_method 'frame data from omega scans'
_diffrn_radiation_monochromator graphite
_diffrn_radiation_source 'fine-focus sealed tube'
_diffrn_radiation_type 'Mo K\a'
_diffrn_radiation_wavelength 0.71073
_diffrn_reflns_av_R_equivalents 0.0793
_diffrn_reflns_av_sigmaI/netI 0.0658
_diffrn_reflns_limit_h_max 17
_diffrn_reflns_limit_h_min -17
_diffrn_reflns_limit_k_max 31
_diffrn_reflns_limit_k_min -31
_diffrn_reflns_limit_l_max 12
_diffrn_reflns_limit_l_min -15
_diffrn_reflns_number 28263
_diffrn_reflns_theta_max 25.09
_diffrn_reflns_theta_min 1.96
_diffrn_standards_number none
_exptl_absorpt_coefficient_mu 1.098
_exptl_absorpt_correction_type none
_exptl_crystal_colour 'dark purple'
_exptl_crystal_density_diffrn 1.595
_exptl_crystal_density_meas ?
_exptl_crystal_description irregular
_exptl_crystal_F_000 2576
_exptl_crystal_size_max 0.40
_exptl_crystal_size_mid 0.38
_exptl_crystal_size_min 0.35
_refine_diff_density_max 1.064
_refine_diff_density_min -0.654
_refine_diff_density_rms 0.158
_refine_ls_extinction_method none
_refine_ls_goodness_of_fit_all 1.055
_refine_ls_goodness_of_fit_obs 1.102
_refine_ls_hydrogen_treatment refall
_refine_ls_matrix_type full
_refine_ls_number_parameters 1174
_refine_ls_number_reflns 16500
_refine_ls_number_restraints 7
_refine_ls_restrained_S_all 1.065
_refine_ls_restrained_S_obs 1.102
_refine_ls_R_factor_all 0.1141
_refine_ls_R_factor_obs 0.0694
_refine_ls_shift/esd_max 0.018
_refine_ls_shift/esd_mean 0.000
_refine_ls_structure_factor_coef Fsqd
_refine_ls_weighting_details 'w=1/[\s^2^(Fo^2^)+(0.0208P)^2^+74.0691P] where P=(Fo^2^+2Fc^2^)/3'
_refine_ls_weighting_scheme calc
_refine_ls_wR_factor_all 0.1683
_refine_ls_wR_factor_obs 0.1424
_reflns_number_observed 11345
_reflns_number_total 16507
_reflns_observed_criterion >2sigma(I)
_cod_data_source_file ic960173i_3.cif
_cod_data_source_block 2a.4C6H5CH3
_cod_depositor_comments
;
The following automatic conversions were performed:

'_chemical_melting_point' value 'not measured' was changed to '?' -
the value is undefined or not given.

Automatic conversion script
Id: cif_fix_values 1715 2011-07-08 13:25:40Z adriana 

The following automatic conversions were performed:

'_exptl_crystal_density_meas' value 'not measured' was changed to '?'
- the value is perceived as not measured.

Automatic conversion script
Id: cif_fix_values 3008 2015-01-20 13:52:24Z robertas 

The following automatic conversions were performed:

'_refine_ls_weighting_scheme' value 'calc
w=1/[\s^2^(Fo^2^)+(0.0208P)^2^+74.0691P] where P=(Fo^2^+2Fc^2^)/3'
was changed to 'calc'. New tag '_refine_ls_weighting_details' was
created. The value of the new tag was set to
'w=1/[\s^2^(Fo^2^)+(0.0208P)^2^+74.0691P] where P=(Fo^2^+2Fc^2^)/3'.

Automatic conversion script
Id: cif_fix_values 3143 2015-03-26 13:38:13Z robertas 
;
_cod_database_code 4323548

loop_
_symmetry_equiv_pos_as_xyz
'x, y, z'
'-x, -y, -z'

loop_
_atom_site_aniso_label
_atom_site_aniso_U_11
_atom_site_aniso_U_22
_atom_site_aniso_U_33
_atom_site_aniso_U_23
_atom_site_aniso_U_13
_atom_site_aniso_U_12
Zr1 0.0222(4) 0.0239(4) 0.0288(5) 0.0011(3) 0.0010(3) -0.0011(3)
Zr2 0.0221(4) 0.0282(4) 0.0226(5) -0.0014(3) -0.0005(3) -0.0053(3)
Zr3 0.0244(4) 0.0293(4) 0.0213(5) 0.0006(3) 0.0009(3) -0.0055(3)
Cl1 0.0281(10) 0.0416(12) 0.0277(12) -0.0027(9) 0.0040(8) -0.0165(9)
Cl2 0.0243(10) 0.0376(11) 0.0342(13) 0.0023(9) -0.0064(8) -0.0013(8)
Cl3 0.0316(11) 0.0366(12) 0.0332(13) -0.0026(9) 0.0087(9) 0.0022(9)
Cl4 0.0386(12) 0.0323(11) 0.0283(12) 0.0077(9) 0.0042(9) -0.0024(9)
Cl5 0.0408(12) 0.0257(10) 0.0459(15) -0.0072(10) -0.0018(10) -0.0058(9)
Cl6 0.0345(11) 0.0506(13) 0.0249(12) -0.0045(10) 0.0014(9) -0.0117(10)
Cl7 0.0409(12) 0.0545(14) 0.0241(13) 0.0020(10) 0.0100(9) -0.0096(10)
Cl8 0.0350(12) 0.0565(14) 0.0347(14) -0.0105(11) -0.0045(10) -0.0195(11)
Cl9 0.0368(13) 0.0299(12) 0.083(2) 0.0077(12) 0.0038(12) 0.0065(10)
Zr11 0.0338(5) 0.0293(4) 0.0309(5) -0.0037(4) -0.0078(4) 0.0055(3)
Zr12 0.0399(5) 0.0276(4) 0.0305(5) -0.0083(4) -0.0114(4) 0.0024(4)
Zr13 0.0404(5) 0.0340(5) 0.0273(5) -0.0023(4) -0.0037(4) 0.0029(4)
Cl11 0.0492(13) 0.0288(11) 0.0441(15) -0.0116(10) -0.0116(11) 0.0087(10)
Cl12 0.0382(13) 0.0496(14) 0.047(2) 0.0051(12) 0.0044(11) 0.0078(10)
Cl13 0.0499(14) 0.0380(13) 0.046(2) 0.0018(11) -0.0058(11) -0.0105(11)
Cl14 0.061(2) 0.0497(14) 0.0248(13) -0.0112(11) -0.0054(11) 0.0020(12)
Cl15 0.0468(13) 0.0377(12) 0.0343(14) 0.0049(10) -0.0092(10) 0.0035(10)
Cl16 0.0454(13) 0.0405(13) 0.050(2) -0.0082(11) -0.0187(11) 0.0025(11)
Cl17 0.064(2) 0.0399(13) 0.053(2) -0.0205(12) -0.0228(13) -0.0035(12)
Cl18 0.049(2) 0.060(2) 0.064(2) 0.0009(14) -0.0148(13) 0.0223(13)
Cl19 0.063(2) 0.071(2) 0.044(2) 0.0161(14) 0.0157(13) 0.0078(14)
P1 0.0339(12) 0.0271(11) 0.0237(13) -0.0002(9) -0.0035(9) -0.0047(9)
C111 0.041(5) 0.022(4) 0.030(5) -0.003(4) 0.002(4) 0.002(4)
C112 0.043(5) 0.029(5) 0.026(5) -0.003(4) -0.006(4) 0.000(4)
C113 0.044(6) 0.044(6) 0.041(6) 0.006(5) 0.015(5) -0.005(4)
C114 0.047(6) 0.046(6) 0.037(6) -0.007(5) 0.015(5) 0.001(5)
C115 0.041(6) 0.050(6) 0.042(7) -0.013(5) 0.000(5) 0.002(5)
C116 0.049(6) 0.036(5) 0.028(6) -0.003(4) 0.001(4) 0.006(4)
C121 0.028(4) 0.030(5) 0.037(6) 0.005(4) -0.010(4) 0.001(4)
C122 0.031(5) 0.042(5) 0.026(5) -0.003(4) 0.005(4) -0.005(4)
C123 0.045(6) 0.064(7) 0.015(5) -0.009(4) 0.012(4) 0.018(5)
C124 0.050(6) 0.042(5) 0.030(6) -0.010(4) -0.012(4) 0.005(5)
C125 0.047(6) 0.023(4) 0.042(6) -0.005(4) -0.013(4) -0.003(4)
C126 0.027(4) 0.039(5) 0.028(5) 0.000(4) -0.002(4) 0.005(4)
C131 0.031(5) 0.037(5) 0.029(5) 0.001(4) -0.001(4) -0.007(4)
C132 0.058(6) 0.036(5) 0.045(7) -0.003(5) -0.023(5) -0.005(5)
C133 0.047(6) 0.046(6) 0.056(7) 0.002(5) -0.011(5) 0.009(5)
C134 0.040(5) 0.058(6) 0.029(6) 0.001(5) -0.006(4) 0.000(5)
C135 0.059(7) 0.050(6) 0.042(7) -0.012(5) -0.008(5) -0.004(5)
C136 0.060(7) 0.041(6) 0.055(7) -0.008(5) -0.015(5) 0.002(5)
C141 0.043(5) 0.031(5) 0.040(6) 0.006(4) -0.016(4) -0.009(4)
C142 0.064(7) 0.052(6) 0.028(6) 0.005(5) -0.008(5) -0.017(5)
C143 0.091(10) 0.073(9) 0.049(8) 0.021(7) -0.016(7) -0.043(8)
C144 0.096(10) 0.053(8) 0.082(11) 0.035(8) -0.033(8) -0.041(7)
C145 0.078(9) 0.040(6) 0.078(10) 0.009(6) -0.029(7) -0.009(6)
C146 0.060(7) 0.028(5) 0.067(8) 0.006(5) -0.007(6) -0.002(5)
P2 0.0355(12) 0.0319(12) 0.0283(14) 0.0027(10) -0.0005(10) -0.0039(10)
C211 0.047(5) 0.031(5) 0.025(5) 0.004(4) -0.007(4) -0.012(4)
C212 0.049(6) 0.038(5) 0.042(6) -0.006(5) 0.004(5) -0.012(4)
C213 0.085(8) 0.037(6) 0.042(7) -0.014(5) 0.000(6) -0.022(5)
C214 0.094(10) 0.043(6) 0.065(9) 0.001(6) 0.007(7) -0.030(6)
C215 0.072(8) 0.050(7) 0.053(8) 0.014(6) 0.023(6) -0.013(6)
C216 0.066(7) 0.039(5) 0.041(7) 0.002(5) 0.016(5) -0.016(5)
C221 0.035(5) 0.041(5) 0.014(5) 0.001(4) -0.002(3) -0.013(4)
C222 0.028(5) 0.046(6) 0.040(6) -0.005(5) -0.002(4) -0.009(4)
C223 0.027(5) 0.054(6) 0.039(6) 0.001(5) 0.000(4) 0.000(4)
C224 0.050(6) 0.041(5) 0.017(5) 0.002(4) -0.001(4) 0.007(4)
C225 0.055(6) 0.037(5) 0.031(6) 0.005(4) 0.002(4) -0.007(4)
C226 0.034(5) 0.041(5) 0.031(6) 0.004(4) 0.010(4) 0.000(4)
C231 0.037(5) 0.045(6) 0.034(6) 0.003(4) 0.002(4) -0.003(4)
C232 0.055(6) 0.039(5) 0.044(7) -0.002(5) 0.010(5) -0.010(5)
C233 0.058(7) 0.060(7) 0.039(7) -0.014(5) -0.012(5) -0.014(5)
C234 0.054(7) 0.078(9) 0.041(7) -0.009(6) -0.023(5) 0.000(6)
C235 0.067(7) 0.060(7) 0.043(7) -0.002(6) -0.027(6) 0.012(6)
C236 0.065(7) 0.035(5) 0.054(7) -0.007(5) -0.011(5) 0.008(5)
C241 0.042(5) 0.039(5) 0.028(6) -0.004(4) 0.007(4) -0.004(4)
C242 0.039(5) 0.049(6) 0.037(6) 0.007(5) 0.005(4) -0.005(4)
C243 0.059(7) 0.061(7) 0.035(7) 0.000(5) 0.005(5) -0.004(5)
C244 0.049(6) 0.041(5) 0.034(6) 0.004(4) 0.017(5) 0.008(4)
C245 0.036(5) 0.044(6) 0.063(8) -0.003(5) 0.005(5) -0.012(4)
C246 0.042(5) 0.043(6) 0.037(6) -0.006(4) 0.009(4) -0.005(4)
P3 0.0352(13) 0.0331(12) 0.038(2) -0.0031(11) -0.0026(10) -0.0012(10)
C311 0.029(5) 0.041(5) 0.038(6) 0.001(4) 0.001(4) -0.008(4)
C312 0.044(6) 0.050(6) 0.038(6) 0.001(5) 0.005(4) 0.003(5)
C313 0.044(6) 0.057(7) 0.052(7) -0.006(6) 0.001(5) 0.007(5)
C314 0.044(6) 0.042(6) 0.078(9) 0.002(6) 0.014(6) 0.010(5)
C315 0.060(7) 0.065(8) 0.058(8) -0.026(6) 0.013(6) -0.004(6)
C316 0.049(6) 0.049(6) 0.041(7) -0.007(5) -0.008(5) -0.007(5)
C321 0.048(6) 0.032(5) 0.041(6) -0.008(4) 0.001(4) -0.008(4)
C322 0.065(7) 0.035(6) 0.071(8) -0.002(5) 0.022(6) -0.012(5)
C323 0.111(12) 0.043(7) 0.077(10) -0.009(6) 0.030(8) -0.019(7)
C324 0.082(10) 0.086(11) 0.101(12) 0.016(9) 0.025(9) -0.034(9)
C325 0.056(7) 0.100(11) 0.057(9) -0.026(8) 0.013(6) -0.006(7)
C326 0.054(7) 0.066(7) 0.043(7) -0.005(6) 0.018(5) -0.004(5)
C331 0.036(5) 0.033(5) 0.038(6) -0.002(4) 0.002(4) -0.003(4)
C332 0.048(6) 0.049(6) 0.035(6) 0.004(5) -0.005(4) -0.003(5)
C333 0.059(6) 0.032(5) 0.052(7) 0.004(5) -0.006(5) -0.015(5)
C334 0.057(7) 0.035(6) 0.079(9) -0.022(6) -0.008(6) -0.007(5)
C335 0.079(8) 0.039(6) 0.044(7) -0.006(5) -0.009(6) -0.003(5)
C336 0.057(6) 0.031(5) 0.047(7) 0.005(5) -0.015(5) 0.002(4)
C341 0.046(6) 0.029(5) 0.040(6) -0.005(4) -0.007(4) -0.002(4)
C342 0.042(6) 0.055(6) 0.052(7) -0.010(5) -0.009(5) 0.002(5)
C343 0.076(8) 0.050(7) 0.042(7) -0.003(5) -0.014(6) 0.003(6)
C344 0.066(8) 0.048(7) 0.061(8) -0.012(6) -0.030(6) 0.007(6)
C345 0.045(6) 0.058(7) 0.068(9) -0.006(6) -0.011(6) 0.005(5)
C346 0.057(7) 0.043(6) 0.055(7) -0.005(5) -0.002(5) -0.011(5)
C11 0.220(32) 0.209(30) 0.146(23) 0.033(22) -0.021(21) -0.062(26)
C12 0.074(10) 0.114(14) 0.102(14) -0.001(11) 0.021(9) 0.010(9)
C13 0.097(11) 0.095(11) 0.054(9) -0.014(8) 0.000(8) -0.015(9)
C14 0.086(11) 0.100(12) 0.077(11) 0.017(10) 0.000(8) -0.011(9)
C15 0.127(17) 0.220(26) 0.079(14) -0.061(17) 0.009(12) -0.030(16)
C16 0.179(22) 0.162(20) 0.104(18) -0.103(16) 0.030(16) 0.002(17)
C17 0.134(17) 0.206(24) 0.073(13) -0.087(15) -0.003(11) 0.003(16)
C22 0.220(26) 0.101(14) 0.035(9) -0.023(9) -0.031(12) 0.011(16)
C23 0.058(10) 0.212(28) 0.071(12) 0.017(15) -0.003(8) -0.009(13)
C24 0.097(15) 0.202(26) 0.059(11) 0.028(13) 0.006(10) -0.053(15)
C25 0.096(12) 0.106(13) 0.072(11) 0.019(9) -0.007(9) -0.012(10)
C26 0.102(14) 0.192(22) 0.081(13) -0.032(14) 0.020(10) -0.079(15)
C27 0.054(10) 0.336(39) 0.051(10) -0.056(16) 0.019(8) -0.060(16)
C31 0.067(13) 0.358(41) 0.173(23) -0.125(25) 0.010(14) 0.041(18)
C32 0.113(14) 0.119(15) 0.076(12) -0.018(10) 0.009(10) 0.038(12)
C33 0.097(10) 0.038(6) 0.079(10) 0.003(6) 0.004(8) -0.017(7)
C34 0.219(24) 0.088(12) 0.111(15) -0.037(11) 0.072(15) -0.094(15)
C35 0.150(20) 0.141(19) 0.256(31) -0.158(22) 0.099(22) -0.072(17)
C36 0.119(14) 0.062(9) 0.089(12) -0.015(8) 0.020(11) 0.025(10)
C37 0.128(14) 0.071(9) 0.044(8) -0.009(7) 0.029(9) 0.007(9)
C41 0.089(11) 0.091(11) 0.120(15) -0.009(10) -0.010(10) 0.004(9)
C42 0.063(8) 0.099(11) 0.065(10) -0.007(8) 0.023(7) -0.032(8)
C43 0.096(11) 0.076(10) 0.096(14) -0.013(9) 0.041(9) -0.013(8)
C44 0.174(23) 0.194(25) 0.065(14) -0.040(15) 0.065(14) -0.069(20)
C45 0.122(20) 0.280(41) 0.073(16) 0.036(22) 0.009(14) -0.050(22)
C46 0.109(17) 0.231(31) 0.099(20) 0.050(19) 0.041(14) -0.023(19)
C47 0.089(11) 0.105(12) 0.081(12) 0.005(10) 0.007(9) -0.029(10)

loop_
_atom_site_label
_atom_site_type_symbol
_atom_site_fract_x
_atom_site_fract_y
_atom_site_fract_z
_atom_site_U_iso_or_equiv
_atom_site_thermal_displace_type
_atom_site_occupancy
_atom_site_calc_flag
_atom_site_refinement_flags
_atom_site_disorder_group
Zr1 Zr 0.10110(5) -0.07907(3) 0.02064(6) 0.0252(2) Uani 1 d D .
Zr2 Zr 0.11228(5) 0.04278(3) 0.09360(6) 0.0243(2) Uani 1 d D .
Zr3 Zr 0.07250(5) 0.01637(3) -0.14411(6) 0.0249(2) Uani 1 d . .
Cl1 Cl 0.19814(14) 0.06252(8) -0.05274(15) 0.0313(5) Uani 1 d . .
Cl2 Cl 0.22857(14) -0.03854(8) 0.1183(2) 0.0327(5) Uani 1 d . .
Cl3 Cl 0.18704(14) -0.06629(8) -0.1303(2) 0.0341(5) Uani 1 d . .
Cl4 Cl 0.03059(15) -0.10155(8) 0.1752(2) 0.0331(5) Uani 1 d . .
Cl5 Cl -0.0120(2) -0.12958(8) -0.0763(2) 0.0376(5) Uani 1 d . .
Cl6 Cl 0.04250(15) 0.02750(9) 0.2520(2) 0.0362(5) Uani 1 d . .
Cl7 Cl 0.1475(2) 0.03471(9) -0.2927(2) 0.0392(5) Uani 1 d . .
Cl8 Cl 0.2282(2) 0.08596(9) 0.1910(2) 0.0412(6) Uani 1 d . .
Cl9 Cl 0.2052(2) -0.16036(9) 0.0458(2) 0.0510(7) Uani 1 d . .
Zr11 Zr 0.64414(6) 0.44617(3) 0.54224(6) 0.0327(2) Uani 1 d . .
Zr12 Zr 0.44617(6) 0.43358(3) 0.40116(6) 0.0340(2) Uani 1 d . .
Zr13 Zr 0.43222(6) 0.46792(3) 0.63527(6) 0.0349(2) Uani 1 d . .
Cl11 Cl 0.5957(2) 0.37214(8) 0.4403(2) 0.0427(6) Uani 1 d . .
Cl12 Cl 0.7256(2) 0.47738(10) 0.4018(2) 0.0461(6) Uani 1 d . .
Cl13 Cl 0.3729(2) 0.39510(9) 0.5393(2) 0.0447(6) Uani 1 d . .
Cl14 Cl 0.5156(2) 0.46310(9) 0.2503(2) 0.0463(6) Uani 1 d . .
Cl15 Cl 0.5810(2) 0.40856(9) 0.6887(2) 0.0409(6) Uani 1 d . .
Cl16 Cl 0.7106(2) 0.51343(9) 0.6506(2) 0.0473(6) Uani 1 d . .
Cl17 Cl 0.3885(2) 0.36432(9) 0.3021(2) 0.0537(7) Uani 1 d . .
Cl18 Cl 0.7902(2) 0.38931(11) 0.5866(2) 0.0615(8) Uani 1 d . .
Cl19 Cl 0.3637(2) 0.43342(12) 0.7736(2) 0.0600(8) Uani 1 d . .
P1 P 0.5323(2) 0.09800(8) 0.3999(2) 0.0284(5) Uani 1 d . .
C111 C 0.4219(6) 0.1082(3) 0.4520(6) 0.031(2) Uani 1 d . .
C112 C 0.4136(6) 0.0930(3) 0.5461(6) 0.033(2) Uani 1 d . .
H112 H 0.4667(6) 0.0800(3) 0.5851(6) 0.040 Uiso 1 calc R .
C113 C 0.3247(7) 0.0976(4) 0.5808(7) 0.043(2) Uani 1 d . .
H113 H 0.3183(7) 0.0877(4) 0.6438(7) 0.051 Uiso 1 calc R .
C114 C 0.2476(7) 0.1163(4) 0.5246(7) 0.043(2) Uani 1 d . .
H114 H 0.1886(7) 0.1195(4) 0.5492(7) 0.052 Uiso 1 calc R .
C115 C 0.2556(7) 0.1307(4) 0.4318(7) 0.045(2) Uani 1 d . .
H115 H 0.2020(7) 0.1429(4) 0.3929(7) 0.054 Uiso 1 calc R .
C116 C 0.3444(7) 0.1271(3) 0.3952(7) 0.039(2) Uani 1 d . .
H116 H 0.3504(7) 0.1376(3) 0.3325(7) 0.047 Uiso 1 calc R .
C121 C 0.5331(6) 0.0457(3) 0.3198(6) 0.033(2) Uani 1 d . .
C122 C 0.6143(6) 0.0271(3) 0.2736(6) 0.032(2) Uani 1 d . .
H122 H 0.6685(6) 0.0430(3) 0.2829(6) 0.039 Uiso 1 calc R .
C123 C 0.6130(7) -0.0143(4) 0.2152(6) 0.043(3) Uani 1 d . .
H123 H 0.6674(7) -0.0273(4) 0.1860(6) 0.051 Uiso 1 calc R .
C124 C 0.5342(7) -0.0372(4) 0.1986(7) 0.042(2) Uani 1 d . .
H124 H 0.5349(7) -0.0651(4) 0.1571(7) 0.051 Uiso 1 calc R .
C125 C 0.4545(7) -0.0202(3) 0.2413(7) 0.038(2) Uani 1 d . .
H125 H 0.4008(7) -0.0363(3) 0.2293(7) 0.046 Uiso 1 calc R .
C126 C 0.4531(6) 0.0216(3) 0.3033(6) 0.032(2) Uani 1 d . .
H126 H 0.3987(6) 0.0333(3) 0.3336(6) 0.039 Uiso 1 calc R .
C131 C 0.6262(6) 0.0835(3) 0.4907(6) 0.033(2) Uani 1 d . .
C132 C 0.6697(7) 0.0349(4) 0.5048(7) 0.048(3) Uani 1 d . .
H132 H 0.6505(7) 0.0083(4) 0.4672(7) 0.058 Uiso 1 calc R .
C133 C 0.7424(7) 0.0254(4) 0.5754(8) 0.052(3) Uani 1 d . .
H133 H 0.7719(7) -0.0080(4) 0.5845(8) 0.062 Uiso 1 calc R .
C134 C 0.7718(7) 0.0625(4) 0.6309(7) 0.043(2) Uani 1 d . .
H134 H 0.8219(7) 0.0556(4) 0.6772(7) 0.052 Uiso 1 calc R .
C135 C 0.7263(7) 0.1111(4) 0.6179(8) 0.051(3) Uani 1 d . .
H135 H 0.7444(7) 0.1372(4) 0.6576(8) 0.061 Uiso 1 calc R .
C136 C 0.6550(8) 0.1222(4) 0.5481(8) 0.054(3) Uani 1 d . .
H136 H 0.6260(8) 0.1556(4) 0.5392(8) 0.065 Uiso 1 calc R .
C141 C 0.5480(6) 0.1557(3) 0.3408(7) 0.038(2) Uani 1 d . .
C142 C 0.5933(7) 0.1552(4) 0.2571(7) 0.048(3) Uani 1 d . .
H142 H 0.6130(7) 0.1244(4) 0.2271(7) 0.057 Uiso 1 calc R .
C143 C 0.6095(9) 0.2014(5) 0.2179(9) 0.069(4) Uani 1 d . .
H143 H 0.6389(9) 0.2017(5) 0.1605(9) 0.083 Uiso 1 calc R .
C144 C 0.5826(10) 0.2453(5) 0.2626(11) 0.076(4) Uani 1 d . .
H144 H 0.5965(10) 0.2758(5) 0.2372(11) 0.091 Uiso 1 calc R .
C145 C 0.5355(9) 0.2467(4) 0.3447(10) 0.067(4) Uani 1 d . .
H145 H 0.5156(9) 0.2779(4) 0.3732(10) 0.080 Uiso 1 calc R .
C146 C 0.5175(8) 0.2016(4) 0.3849(9) 0.053(3) Uani 1 d . .
H146 H 0.4854(8) 0.2019(4) 0.4407(9) 0.063 Uiso 1 calc R .
P2 P 0.3459(2) 0.22933(9) -0.0053(2) 0.0321(5) Uani 1 d . .
C211 C 0.4042(6) 0.2845(3) -0.0139(6) 0.034(2) Uani 1 d . .
C212 C 0.4089(7) 0.3189(3) 0.0608(7) 0.042(2) Uani 1 d . .
H212 H 0.3811(7) 0.3135(3) 0.1176(7) 0.051 Uiso 1 calc R .
C213 C 0.4542(8) 0.3610(4) 0.0515(8) 0.054(3) Uani 1 d . .
H213 H 0.4571(8) 0.3847(4) 0.1011(8) 0.064 Uiso 1 calc R .
C214 C 0.4956(9) 0.3674(4) -0.0336(9) 0.065(3) Uani 1 d . .
H214 H 0.5273(9) 0.3956(4) -0.0403(9) 0.078 Uiso 1 calc R .
C215 C 0.4915(8) 0.3345(4) -0.1062(8) 0.057(3) Uani 1 d . .
H215 H 0.5190(8) 0.3403(4) -0.1630(8) 0.068 Uiso 1 calc R .
C216 C 0.4465(7) 0.2920(4) -0.0972(8) 0.047(3) Uani 1 d . .
H216 H 0.4446(7) 0.2685(4) -0.1472(8) 0.057 Uiso 1 calc R .
C221 C 0.4267(6) 0.1725(3) 0.0121(6) 0.029(2) Uani 1 d . .
C222 C 0.5172(6) 0.1683(4) -0.0165(7) 0.038(2) Uani 1 d . .
H222 H 0.5390(6) 0.1964(4) -0.0432(7) 0.045 Uiso 1 calc R .
C223 C 0.5748(6) 0.1232(4) -0.0060(7) 0.041(2) Uani 1 d . .
H223 H 0.6360(6) 0.1207(4) -0.0251(7) 0.049 Uiso 1 calc R .
C224 C 0.5432(7) 0.0814(4) 0.0326(6) 0.037(2) Uani 1 d . .
H224 H 0.5827(7) 0.0506(4) 0.0393(6) 0.045 Uiso 1 calc R .
C225 C 0.4548(7) 0.0852(4) 0.0608(7) 0.041(2) Uani 1 d . .
H225 H 0.4333(7) 0.0569(4) 0.0870(7) 0.049 Uiso 1 calc R .
C226 C 0.3965(6) 0.1303(3) 0.0511(6) 0.036(2) Uani 1 d . .
H226 H 0.3357(6) 0.1326(3) 0.0712(6) 0.043 Uiso 1 calc R .
C231 C 0.2732(6) 0.2238(4) -0.1136(7) 0.039(2) Uani 1 d . .
C232 C 0.2515(7) 0.1772(4) -0.1454(7) 0.045(2) Uani 1 d . .
H232 H 0.2788(7) 0.1478(4) -0.1124(7) 0.054 Uiso 1 calc R .
C233 C 0.1908(8) 0.1729(4) -0.2246(8) 0.053(3) Uani 1 d . .
H233 H 0.1764(8) 0.1410(4) -0.2451(8) 0.063 Uiso 1 calc R .
C234 C 0.1518(8) 0.2160(5) -0.2729(8) 0.060(3) Uani 1 d . .
H234 H 0.1095(8) 0.2135(5) -0.3261(8) 0.072 Uiso 1 calc R .
C235 C 0.1733(8) 0.2623(5) -0.2452(8) 0.060(3) Uani 1 d . .
H235 H 0.1476(8) 0.2911(5) -0.2808(8) 0.072 Uiso 1 calc R .
C236 C 0.2339(8) 0.2674(4) -0.1637(8) 0.053(3) Uani 1 d . .
H236 H 0.2475(8) 0.2995(4) -0.1434(8) 0.064 Uiso 1 calc R .
C241 C 0.2727(6) 0.2339(3) 0.0934(7) 0.036(2) Uani 1 d . .
C242 C 0.3141(7) 0.2356(4) 0.1874(7) 0.042(2) Uani 1 d . .
H242 H 0.3790(7) 0.2348(4) 0.1986(7) 0.050 Uiso 1 calc R .
C243 C 0.2585(8) 0.2387(4) 0.2610(8) 0.052(3) Uani 1 d . .
H243 H 0.2853(8) 0.2402(4) 0.3237(8) 0.063 Uiso 1 calc R .
C244 C 0.1646(7) 0.2395(4) 0.2461(7) 0.042(2) Uani 1 d . .
H244 H 0.1272(7) 0.2417(4) 0.2983(7) 0.051 Uiso 1 calc R .
C245 C 0.1244(7) 0.2371(4) 0.1551(8) 0.047(3) Uani 1 d . .
H245 H 0.0596(7) 0.2370(4) 0.1457(8) 0.056 Uiso 1 calc R .
C246 C 0.1769(7) 0.2347(4) 0.0778(7) 0.040(2) Uani 1 d . .
H246 H 0.1488(7) 0.2336(4) 0.0155(7) 0.048 Uiso 1 calc R .
P3 P 0.9557(2) 0.39831(9) 0.9333(2) 0.0361(6) Uani 1 d . .
C311 C 0.8444(6) 0.4323(3) 0.9589(7) 0.036(2) Uani 1 d . .
C312 C 0.7666(7) 0.4305(4) 0.8952(7) 0.045(2) Uani 1 d . .
H312 H 0.7709(7) 0.4105(4) 0.8399(7) 0.054 Uiso 1 calc R .
C313 C 0.6833(7) 0.4585(4) 0.9143(8) 0.052(3) Uani 1 d . .
H313 H 0.6299(7) 0.4567(4) 0.8730(8) 0.063 Uiso 1 calc R .
C314 C 0.6777(7) 0.4885(4) 0.9916(9) 0.056(3) Uani 1 d . .
H314 H 0.6210(7) 0.5085(4) 1.0017(9) 0.067 Uiso 1 calc R .
C315 C 0.7533(8) 0.4905(4) 1.0566(9) 0.061(3) Uani 1 d . .
H315 H 0.7475(8) 0.5102(4) 1.1121(9) 0.073 Uiso 1 calc R .
C316 C 0.8382(7) 0.4629(4) 1.0387(8) 0.047(3) Uani 1 d . .
H316 H 0.8911(7) 0.4650(4) 1.0805(8) 0.057 Uiso 1 calc R .
C321 C 1.0028(7) 0.4321(3) 0.8437(7) 0.040(2) Uani 1 d . .
C322 C 0.9583(8) 0.4784(4) 0.8088(9) 0.056(3) Uani 1 d . .
H322 H 0.9034(8) 0.4934(4) 0.8345(9) 0.067 Uiso 1 calc R .
C323 C 0.9953(11) 0.5021(5) 0.7366(10) 0.075(4) Uani 1 d . .
H323 H 0.9656(11) 0.5336(5) 0.7136(10) 0.091 Uiso 1 calc R .
C324 C 1.0735(11) 0.4807(6) 0.6984(12) 0.087(5) Uani 1 d . .
H324 H 1.0980(11) 0.4976(6) 0.6495(12) 0.104 Uiso 1 calc R .
C325 C 1.1175(9) 0.4348(6) 0.7298(9) 0.071(4) Uani 1 d . .
H325 H 1.1716(9) 0.4201(6) 0.7019(9) 0.085 Uiso 1 calc R .
C326 C 1.0825(8) 0.4097(5) 0.8029(8) 0.054(3) Uani 1 d . .
H326 H 1.1124(8) 0.3780(5) 0.8246(8) 0.065 Uiso 1 calc R .
C331 C 0.9440(6) 0.3369(3) 0.8849(7) 0.036(2) Uani 1 d . .
C332 C 0.9656(7) 0.2926(4) 0.9420(7) 0.044(2) Uani 1 d . .
H332 H 0.9867(7) 0.2948(4) 1.0066(7) 0.053 Uiso 1 calc R .
C333 C 0.9550(7) 0.2462(4) 0.9007(8) 0.047(3) Uani 1 d . .
H333 H 0.9695(7) 0.2165(4) 0.9375(8) 0.057 Uiso 1 calc R .
C334 C 0.9232(8) 0.2430(4) 0.8055(9) 0.057(3) Uani 1 d . .
H334 H 0.9154(8) 0.2113(4) 0.7784(9) 0.069 Uiso 1 calc R .
C335 C 0.9030(8) 0.2861(4) 0.7507(8) 0.055(3) Uani 1 d . .
H335 H 0.8814(8) 0.2836(4) 0.6863(8) 0.066 Uiso 1 calc R .
C336 C 0.9139(7) 0.3331(4) 0.7891(7) 0.047(3) Uani 1 d . .
H336 H 0.9010(7) 0.3622(4) 0.7507(7) 0.056 Uiso 1 calc R .
C341 C 1.0306(7) 0.3921(3) 1.0409(7) 0.039(2) Uani 1 d . .
C342 C 1.0000(7) 0.3724(4) 1.1225(8) 0.051(3) Uani 1 d . .
H342 H 0.9387(7) 0.3643(4) 1.1220(8) 0.061 Uiso 1 calc R .
C343 C 1.0590(9) 0.3645(4) 1.2045(8) 0.058(3) Uani 1 d . .
H343 H 1.0380(9) 0.3507(4) 1.2591(8) 0.069 Uiso 1 calc R .
C344 C 1.1482(8) 0.3767(4) 1.2061(9) 0.061(3) Uani 1 d . .
H344 H 1.1881(8) 0.3709(4) 1.2618(9) 0.074 Uiso 1 calc R .
C345 C 1.1795(8) 0.3972(4) 1.1281(9) 0.059(3) Uani 1 d . .
H345 H 1.2402(8) 0.4063(4) 1.1303(9) 0.071 Uiso 1 calc R .
C346 C 1.1206(8) 0.4046(4) 1.0441(8) 0.052(3) Uani 1 d . .
H346 H 1.1424(8) 0.4182(4) 0.9897(8) 0.062 Uiso 1 calc R .
C11 C 0.7787(20) 0.2378(11) 0.4811(18) 0.190(12) Uani 1 d . .
H11A H 0.8122(26) 0.2657(22) 0.5018(156) 0.285 Uiso 1 calc R .
H11B H 0.7342(97) 0.2325(30) 0.5271(120) 0.285 Uiso 1 calc R .
H11C H 0.7459(114) 0.2458(49) 0.4193(41) 0.285 Uiso 1 calc R .
C12 C 0.8454(11) 0.1913(7) 0.4736(14) 0.098(5) Uani 1 d . .
C13 C 0.9083(11) 0.1778(6) 0.5517(10) 0.082(4) Uani 1 d . .
H13 H 0.9126(11) 0.2001(6) 0.6036(10) 0.099 Uiso 1 calc R .
C14 C 0.9633(11) 0.1325(6) 0.5529(12) 0.088(4) Uani 1 d . .
H14 H 1.0108(11) 0.1261(6) 0.6021(12) 0.106 Uiso 1 calc R .
C15 C 0.9526(15) 0.0953(10) 0.4848(15) 0.141(9) Uani 1 d . .
H15 H 0.9848(15) 0.0623(10) 0.4901(15) 0.170 Uiso 1 calc R .
C16 C 0.8864(17) 0.1120(9) 0.4037(16) 0.150(9) Uani 1 d . .
H16 H 0.8768(17) 0.0892(9) 0.3539(16) 0.180 Uiso 1 calc R .
C17 C 0.8381(14) 0.1598(10) 0.3979(13) 0.141(9) Uani 1 d . .
H17 H 0.8006(14) 0.1706(10) 0.3426(13) 0.169 Uiso 1 calc R .
C21 C 0.0002(21) 0.4174(12) 0.4773(22) 0.216(13) Uiso 1 d . .
H21A H -0.0245(164) 0.4281(42) 0.5375(56) 0.323 Uiso 1 calc R .
H21B H -0.0507(119) 0.4173(25) 0.4285(138) 0.323 Uiso 1 calc R .
H21C H 0.0421(51) 0.4407(23) 0.4589(193) 0.323 Uiso 1 calc R .
C22 C 0.0517(21) 0.3660(8) 0.4876(11) 0.124(8) Uani 1 d . .
C23 C 0.0091(13) 0.3199(11) 0.4956(13) 0.115(8) Uani 1 d . .
H23 H -0.0557(13) 0.3210(11) 0.4982(13) 0.138 Uiso 1 calc R .
C24 C 0.0585(15) 0.2813(10) 0.4986(12) 0.117(7) Uani 1 d . .
H24 H 0.0309(15) 0.2519(10) 0.5085(12) 0.140 Uiso 1 calc R .
C25 C 0.1554(12) 0.2749(7) 0.4888(10) 0.092(5) Uani 1 d . .
H25 H 0.1939(12) 0.2436(7) 0.4912(10) 0.110 Uiso 1 calc R .
C26 C 0.1863(15) 0.3223(10) 0.4749(12) 0.119(7) Uani 1 d . .
H26 H 0.2497(15) 0.3206(10) 0.4637(12) 0.143 Uiso 1 calc R .
C27 C 0.1315(12) 0.3789(12) 0.4750(12) 0.144(12) Uani 1 d . .
H27 H 0.1517(12) 0.4107(12) 0.4681(12) 0.172 Uiso 1 calc R .
C31 C 0.6769(14) 0.2560(13) 0.7284(19) 0.206(15) Uani 1 d . .
C32 C 0.5930(14) 0.2472(7) 0.7010(12) 0.107(6) Uani 1 d . .
C33 C 0.5216(10) 0.2726(4) 0.6421(10) 0.071(4) Uani 1 d . .
H33 H 0.5305(10) 0.3027(4) 0.6113(10) 0.085 Uiso 1 calc R .
C34 C 0.4364(17) 0.2535(7) 0.6285(14) 0.130(9) Uani 1 d . .
H34 H 0.3920(17) 0.2743(7) 0.5893(14) 0.156 Uiso 1 calc R .
C35 C 0.4075(17) 0.2165(9) 0.6558(21) 0.174(13) Uani 1 d . .
H35 H 0.3473(17) 0.2077(9) 0.6418(21) 0.209 Uiso 1 calc R .
C36 C 0.4828(15) 0.1874(6) 0.7148(12) 0.093(5) Uani 1 d . .
H36 H 0.4676(15) 0.1567(6) 0.7379(12) 0.111 Uiso 1 calc R .
C37 C 0.5693(13) 0.1967(6) 0.7419(10) 0.082(4) Uani 1 d . .
H37 H 0.6114(13) 0.1749(6) 0.7817(10) 0.098 Uiso 1 calc R .
C41 C 0.7228(11) 0.2957(6) 0.0004(12) 0.102(5) Uani 1 d . .
H41A H 0.7206(79) 0.3249(15) -0.0411(24) 0.154 Uiso 1 calc R .
H41B H 0.6607(35) 0.2861(44) 0.0025(18) 0.154 Uiso 1 calc R .
H41C H 0.7638(47) 0.2676(30) -0.0242(36) 0.154 Uiso 1 calc R .
C42 C 0.7592(9) 0.3086(6) 0.0992(10) 0.073(4) Uani 1 d . .
C43 C 0.7280(11) 0.3545(6) 0.1383(13) 0.087(5) Uani 1 d . .
H43 H 0.6851(11) 0.3782(6) 0.1035(13) 0.105 Uiso 1 calc R .
C44 C 0.7606(18) 0.3646(10) 0.2284(15) 0.138(9) Uani 1 d . .
H44 H 0.7393(18) 0.3958(10) 0.2560(15) 0.165 Uiso 1 calc R .
C45 C 0.8234(18) 0.3307(14) 0.2804(18) 0.156(12) Uani 1 d . .
H45 H 0.8447(18) 0.3389(14) 0.3427(18) 0.187 Uiso 1 calc R .
C46 C 0.8558(16) 0.2841(12) 0.2409(18) 0.144(10) Uani 1 d . .
H46 H 0.9000(16) 0.2611(12) 0.2760(18) 0.173 Uiso 1 calc R .
C47 C 0.8223(11) 0.2715(7) 0.1486(13) 0.090(5) Uani 1 d . .
H47 H 0.8411(11) 0.2399(7) 0.1212(13) 0.108 Uiso 1 calc R .

loop_
_atom_type_symbol
_atom_type_description
_atom_type_scat_dispersion_real
_atom_type_scat_dispersion_imag
_atom_type_scat_source
C C 0.0033 0.0016 'International Tables Vol C Tables 4.2.6.8 and 6.1.1.4'
H H 0.0000 0.0000 'International Tables Vol C Tables 4.2.6.8 and 6.1.1.4'
Zr Zr -2.9673 0.5597 'International Tables Vol C Tables 4.2.6.8 and 6.1.1.4'
Cl Cl 0.1484 0.1585 'International Tables Vol C Tables 4.2.6.8 and 6.1.1.4'
P P 0.1023 0.0942 'International Tables Vol C Tables 4.2.6.8 and 6.1.1.4'
H H 0.0000 0.0000 'International Tables Vol C Tables 4.2.6.8 and 6.1.1.4'

loop_
_geom_angle_atom_site_label_1
_geom_angle_atom_site_label_2
_geom_angle_atom_site_label_3
_geom_angle
_geom_angle_site_symmetry_1
_geom_angle_site_symmetry_3
_geom_angle_publ_flag
Cl9 Zr1 Cl5 87.07(9) . . ?
Cl9 Zr1 Cl2 85.94(9) . . ?
Cl5 Zr1 Cl2 172.95(7) . . ?
Cl9 Zr1 Cl4 85.44(9) . . ?
Cl5 Zr1 Cl4 89.99(8) . . ?
Cl2 Zr1 Cl4 90.36(8) . . ?
Cl9 Zr1 Cl3 87.46(9) . . ?
Cl5 Zr1 Cl3 90.43(8) . . ?
Cl2 Zr1 Cl3 88.36(8) . . ?
Cl4 Zr1 Cl3 172.86(7) . . ?
Cl9 Zr1 Zr2 135.56(7) . 2 ?
Cl5 Zr1 Zr2 48.50(6) . 2 ?
Cl2 Zr1 Zr2 138.49(6) . 2 ?
Cl4 Zr1 Zr2 92.87(6) . 2 ?
Cl3 Zr1 Zr2 92.74(6) . 2 ?
Cl9 Zr1 Zr3 133.86(8) . 2 ?
Cl5 Zr1 Zr3 92.66(6) . 2 ?
Cl2 Zr1 Zr3 92.83(6) . 2 ?
Cl4 Zr1 Zr3 48.43(5) . 2 ?
Cl3 Zr1 Zr3 138.65(6) . 2 ?
Zr2 Zr1 Zr3 60.41(3) 2 2 y
Cl9 Zr1 Zr3 136.04(8) . . ?
Cl5 Zr1 Zr3 92.41(6) . . ?
Cl2 Zr1 Zr3 91.99(6) . . ?
Cl4 Zr1 Zr3 138.52(6) . . ?
Cl3 Zr1 Zr3 48.57(5) . . ?
Zr2 Zr1 Zr3 59.75(3) 2 . y
Zr3 Zr1 Zr3 90.09(4) 2 . y
Cl8 Zr2 Cl6 85.91(8) . . ?
Cl8 Zr2 Cl5 87.10(8) . 2 ?
Cl6 Zr2 Cl5 90.46(8) . 2 ?
Cl8 Zr2 Cl1 87.12(8) . . ?
Cl6 Zr2 Cl1 172.99(7) . . ?
Cl5 Zr2 Cl1 89.87(8) 2 . ?
Cl8 Zr2 Cl2 86.35(8) . . ?
Cl6 Zr2 Cl2 90.64(8) . . ?
Cl5 Zr2 Cl2 173.27(7) 2 . ?
Cl1 Zr2 Cl2 88.23(8) . . ?
Cl8 Zr2 Zr3 134.31(7) . 2 ?
Cl6 Zr2 Zr3 48.40(6) . 2 ?
Cl5 Zr2 Zr3 92.68(6) 2 2 ?
Cl1 Zr2 Zr3 138.56(6) . 2 ?
Cl2 Zr2 Zr3 93.02(6) . 2 ?
Cl8 Zr2 Zr1 135.43(7) . 2 ?
Cl6 Zr2 Zr1 92.84(6) . 2 ?
Cl5 Zr2 Zr1 48.34(5) 2 2 ?
Cl1 Zr2 Zr1 92.61(6) . 2 ?
Cl2 Zr2 Zr1 138.21(6) . 2 ?
Zr3 Zr2 Zr1 60.23(3) 2 2 y
Cl8 Zr2 Zr1 134.59(7) . . ?
Cl6 Zr2 Zr1 92.41(6) . . ?
Cl5 Zr2 Zr1 138.31(6) 2 . ?
Cl1 Zr2 Zr1 91.99(6) . . ?
Cl2 Zr2 Zr1 48.26(5) . . ?
Zr3 Zr2 Zr1 60.11(3) 2 . y
Zr1 Zr2 Zr1 89.97(3) 2 . y
Cl7 Zr3 Cl6 86.71(8) . 2 ?
Cl7 Zr3 Cl4 85.91(8) . 2 ?
Cl6 Zr3 Cl4 89.61(8) 2 2 ?
Cl7 Zr3 Cl3 87.10(8) . . ?
Cl6 Zr3 Cl3 90.73(8) 2 . ?
Cl4 Zr3 Cl3 172.97(7) 2 . ?
Cl7 Zr3 Cl1 86.66(8) . . ?
Cl6 Zr3 Cl1 173.37(8) 2 . ?
Cl4 Zr3 Cl1 90.16(8) 2 . ?
Cl3 Zr3 Cl1 88.69(8) . . ?
Cl7 Zr3 Zr2 135.30(7) . 2 ?
Cl6 Zr3 Zr2 48.59(6) 2 2 ?
Cl4 Zr3 Zr2 92.50(6) 2 2 ?
Cl3 Zr3 Zr2 92.99(6) . 2 ?
Cl1 Zr3 Zr2 138.04(6) . 2 ?
Cl7 Zr3 Zr1 134.36(7) . 2 ?
Cl6 Zr3 Zr1 92.62(6) 2 2 ?
Cl4 Zr3 Zr1 48.46(5) 2 2 ?
Cl3 Zr3 Zr1 138.52(6) . 2 ?
Cl1 Zr3 Zr1 92.19(6) . 2 ?
Zr2 Zr3 Zr1 60.21(3) 2 2 y
Cl7 Zr3 Zr1 135.72(7) . . ?
Cl6 Zr3 Zr1 92.81(6) 2 . ?
Cl4 Zr3 Zr1 138.37(6) 2 . ?
Cl3 Zr3 Zr1 48.62(6) . . ?
Cl1 Zr3 Zr1 91.77(6) . . ?
Zr2 Zr3 Zr1 60.02(3) 2 . y
Zr1 Zr3 Zr1 89.91(4) 2 . y
Zr2 Cl1 Zr3 83.39(7) . . y
Zr1 Cl2 Zr2 83.25(7) . . y
Zr3 Cl3 Zr1 82.80(7) . . y
Zr3 Cl4 Zr1 83.11(7) 2 . y
Zr1 Cl5 Zr2 83.16(7) . 2 y
Zr3 Cl6 Zr2 83.01(7) 2 . y
Cl18 Zr11 Cl12 87.86(10) . . ?
Cl18 Zr11 Cl11 85.94(9) . . ?
Cl12 Zr11 Cl11 90.11(9) . . ?
Cl18 Zr11 Cl15 85.38(10) . . ?
Cl12 Zr11 Cl15 173.23(8) . . ?
Cl11 Zr11 Cl15 89.82(9) . . ?
Cl18 Zr11 Cl16 87.26(10) . . ?
Cl12 Zr11 Cl16 89.82(10) . . ?
Cl11 Zr11 Cl16 173.19(8) . . ?
Cl15 Zr11 Cl16 89.45(9) . . ?
Cl18 Zr11 Zr13 133.91(9) . . ?
Cl12 Zr11 Zr13 138.23(6) . . ?
Cl11 Zr11 Zr13 92.35(7) . . ?
Cl15 Zr11 Zr13 48.53(6) . . ?
Cl16 Zr11 Zr13 92.24(7) . . ?
Cl18 Zr11 Zr12 135.77(8) . 2_666 ?
Cl12 Zr11 Zr12 92.14(7) . 2_666 ?
Cl11 Zr11 Zr12 138.29(6) . 2_666 ?
Cl15 Zr11 Zr12 92.42(7) . 2_666 ?
Cl16 Zr11 Zr12 48.52(6) . 2_666 ?
Zr13 Zr11 Zr12 59.93(3) . 2_666 y
Cl18 Zr11 Zr12 134.23(8) . . ?
Cl12 Zr11 Zr12 92.32(7) . . ?
Cl11 Zr11 Zr12 48.30(5) . . ?
Cl15 Zr11 Zr12 92.69(7) . . ?
Cl16 Zr11 Zr12 138.50(6) . . ?
Zr13 Zr11 Zr12 60.16(4) . . y
Zr12 Zr11 Zr12 89.99(4) 2_666 . y
Cl17 Zr12 Cl13 85.82(10) . . ?
Cl17 Zr12 Cl11 86.90(9) . . ?
Cl13 Zr12 Cl11 88.82(9) . . ?
Cl17 Zr12 Cl16 86.19(9) . 2_666 ?
Cl13 Zr12 Cl16 90.81(9) . 2_666 ?
Cl11 Zr12 Cl16 173.09(8) . 2_666 ?
Cl17 Zr12 Cl14 87.44(10) . . ?
Cl13 Zr12 Cl14 173.20(8) . . ?
Cl11 Zr12 Cl14 89.92(9) . . ?
Cl16 Zr12 Cl14 89.64(9) 2_666 . ?
Cl17 Zr12 Zr13 136.21(8) . 2_666 ?
Cl13 Zr12 Zr13 137.97(7) . 2_666 ?
Cl11 Zr12 Zr13 92.57(7) . 2_666 ?
Cl16 Zr12 Zr13 92.32(7) 2_666 2_666 ?
Cl14 Zr12 Zr13 48.77(6) . 2_666 ?
Cl17 Zr12 Zr11 134.77(7) . 2_666 ?
Cl13 Zr12 Zr11 92.63(7) . 2_666 ?
Cl11 Zr12 Zr11 138.32(6) . 2_666 ?
Cl16 Zr12 Zr11 48.59(6) 2_666 2_666 ?
Cl14 Zr12 Zr11 92.75(7) . 2_666 ?
Zr13 Zr12 Zr11 59.97(3) 2_666 2_666 y
Cl17 Zr12 Zr11 135.19(7) . . ?
Cl13 Zr12 Zr11 91.43(7) . . ?
Cl11 Zr12 Zr11 48.30(6) . . ?
Cl16 Zr12 Zr11 138.60(7) 2_666 . ?
Cl14 Zr12 Zr11 92.72(7) . . ?
Zr13 Zr12 Zr11 60.16(3) 2_666 . y
Zr11 Zr12 Zr11 90.01(4) 2_666 . y
Cl19 Zr13 Cl13 86.30(10) . . ?
Cl19 Zr13 Cl12 87.54(9) . 2_666 ?
Cl13 Zr13 Cl12 89.95(9) . 2_666 ?
Cl19 Zr13 Cl15 85.59(9) . . ?
Cl13 Zr13 Cl15 89.24(9) . . ?
Cl12 Zr13 Cl15 173.13(9) 2_666 . ?
Cl19 Zr13 Cl14 86.82(10) . 2_666 ?
Cl13 Zr13 Cl14 173.11(9) . 2_666 ?
Cl12 Zr13 Cl14 90.04(9) 2_666 2_666 ?
Cl15 Zr13 Cl14 89.96(9) . 2_666 ?
Cl19 Zr13 Zr12 135.54(9) . 2_666 ?
Cl13 Zr13 Zr12 138.15(7) . 2_666 ?
Cl12 Zr13 Zr12 92.60(7) 2_666 2_666 ?
Cl15 Zr13 Zr12 92.56(7) . 2_666 ?
Cl14 Zr13 Zr12 48.73(7) 2_666 2_666 ?
Cl19 Zr13 Zr11 134.13(7) . . ?
Cl13 Zr13 Zr11 91.76(7) . . ?
Cl12 Zr13 Zr11 138.32(7) 2_666 . ?
Cl15 Zr13 Zr11 48.54(6) . . ?
Cl14 Zr13 Zr11 92.83(7) 2_666 . ?
Zr12 Zr13 Zr11 60.10(3) 2_666 . y
Cl19 Zr13 Zr11 135.79(8) . 2_666 ?
Cl13 Zr13 Zr11 92.47(7) . 2_666 ?
Cl12 Zr13 Zr11 48.25(6) 2_666 2_666 ?
Cl15 Zr13 Zr11 138.61(7) . 2_666 ?
Cl14 Zr13 Zr11 92.66(7) 2_666 2_666 ?
Zr12 Zr13 Zr11 60.12(3) 2_666 2_666 y
Zr11 Zr13 Zr11 90.07(4) . 2_666 y
Zr11 Cl11 Zr12 83.40(7) . . y
Zr11 Cl12 Zr13 83.44(8) . 2_666 y
Zr13 Cl13 Zr12 83.87(8) . . y
Zr12 Cl14 Zr13 82.50(8) . 2_666 y
Zr13 Cl15 Zr11 82.93(7) . . y
Zr12 Cl16 Zr11 82.89(8) 2_666 . y
C121 P1 C111 109.2(4) . . ?
C121 P1 C141 112.3(4) . . ?
C111 P1 C141 107.6(4) . . ?
C121 P1 C131 108.3(4) . . ?
C111 P1 C131 110.8(4) . . ?
C141 P1 C131 108.7(4) . . ?
C116 C111 C112 120.6(9) . . ?
C116 C111 P1 118.5(7) . . ?
C112 C111 P1 120.7(7) . . ?
C113 C112 C111 118.6(8) . . ?
C114 C113 C112 121.0(9) . . ?
C113 C114 C115 120.4(9) . . ?
C114 C115 C116 119.9(9) . . ?
C111 C116 C115 119.5(9) . . ?
C126 C121 C122 118.8(8) . . ?
C126 C121 P1 120.0(7) . . ?
C122 C121 P1 121.2(7) . . ?
C123 C122 C121 119.3(8) . . ?
C124 C123 C122 121.4(8) . . ?
C125 C124 C123 121.0(9) . . ?
C124 C125 C126 119.7(9) . . ?
C121 C126 C125 119.8(8) . . ?
C132 C131 C136 119.2(9) . . ?
C132 C131 P1 121.3(7) . . ?
C136 C131 P1 119.5(7) . . ?
C131 C132 C133 119.5(9) . . ?
C134 C133 C132 122.0(10) . . ?
C133 C134 C135 118.2(9) . . ?
C136 C135 C134 121.5(10) . . ?
C135 C136 C131 119.5(10) . . ?
C142 C141 C146 120.6(9) . . ?
C142 C141 P1 121.6(8) . . ?
C146 C141 P1 117.8(8) . . ?
C141 C142 C143 119.0(11) . . ?
C144 C143 C142 120.0(13) . . ?
C143 C144 C145 121.9(11) . . ?
C144 C145 C146 119.6(12) . . ?
C145 C146 C141 118.9(12) . . ?
C221 P2 C211 112.1(4) . . ?
C221 P2 C241 107.0(4) . . ?
C211 P2 C241 111.5(4) . . ?
C221 P2 C231 109.2(4) . . ?
C211 P2 C231 108.7(4) . . ?
C241 P2 C231 108.2(4) . . ?
C216 C211 C212 120.0(9) . . ?
C216 C211 P2 118.3(7) . . ?
C212 C211 P2 121.7(7) . . ?
C213 C212 C211 120.0(10) . . ?
C212 C213 C214 118.3(10) . . ?
C215 C214 C213 122.2(10) . . ?
C214 C215 C216 119.8(10) . . ?
C211 C216 C215 119.6(10) . . ?
C226 C221 C222 118.5(8) . . ?
C226 C221 P2 118.9(7) . . ?
C222 C221 P2 122.5(7) . . ?
C223 C222 C221 120.2(9) . . ?
C222 C223 C224 120.4(9) . . ?
C225 C224 C223 119.7(9) . . ?
C224 C225 C226 120.5(9) . . ?
C225 C226 C221 120.7(8) . . ?
C232 C231 C236 119.1(9) . . ?
C232 C231 P2 121.0(7) . . ?
C236 C231 P2 119.7(8) . . ?
C233 C232 C231 121.5(10) . . ?
C234 C233 C232 118.9(10) . . ?
C235 C234 C233 121.2(10) . . ?
C234 C235 C236 120.6(10) . . ?
C231 C236 C235 118.6(10) . . ?
C246 C241 C242 120.2(9) . . ?
C246 C241 P2 120.6(7) . . ?
C242 C241 P2 119.3(7) . . ?
C243 C242 C241 118.7(9) . . ?
C242 C243 C244 121.4(10) . . ?
C243 C244 C245 120.0(9) . . ?
C246 C245 C244 121.2(9) . . ?
C245 C246 C241 118.5(9) . . ?
C321 P3 C331 106.1(4) . . ?
C321 P3 C341 111.8(5) . . ?
C331 P3 C341 109.6(4) . . ?
C321 P3 C311 108.3(4) . . ?
C331 P3 C311 111.7(4) . . ?
C341 P3 C311 109.1(5) . . ?
C316 C311 C312 120.1(9) . . ?
C316 C311 P3 119.5(7) . . ?
C312 C311 P3 120.2(8) . . ?
C313 C312 C311 119.0(10) . . ?
C314 C313 C312 120.6(11) . . ?
C313 C314 C315 121.5(10) . . ?
C314 C315 C316 118.9(11) . . ?
C311 C316 C315 119.6(10) . . ?
C322 C321 C326 119.4(10) . . ?
C322 C321 P3 121.7(8) . . ?
C326 C321 P3 118.8(8) . . ?
C323 C322 C321 119.6(11) . . ?
C324 C323 C322 120.8(13) . . ?
C323 C324 C325 120.9(13) . . ?
C324 C325 C326 120.0(12) . . ?
C325 C326 C321 119.3(11) . . ?
C336 C331 C332 120.0(9) . . ?
C336 C331 P3 118.7(7) . . ?
C332 C331 P3 121.3(7) . . ?
C333 C332 C331 118.7(9) . . ?
C332 C333 C334 120.7(9) . . ?
C335 C334 C333 120.1(9) . . ?
C334 C335 C336 120.9(10) . . ?
C335 C336 C331 119.6(9) . . ?
C346 C341 C342 118.6(9) . . ?
C346 C341 P3 121.6(8) . . ?
C342 C341 P3 119.8(8) . . ?
C343 C342 C341 120.4(10) . . ?
C344 C343 C342 120.1(12) . . ?
C345 C344 C343 120.8(11) . . ?
C344 C345 C346 119.5(11) . . ?
C341 C346 C345 120.5(11) . . ?
C17 C12 C13 121.0(18) . . ?
C17 C12 C11 120.7(20) . . ?
C13 C12 C11 117.8(19) . . ?
C14 C13 C12 120.0(16) . . ?
C13 C14 C15 123.0(17) . . ?
C14 C15 C16 113.9(21) . . ?
C17 C16 C15 122.5(19) . . ?
C12 C17 C16 118.7(20) . . ?
C27 C22 C23 138.6(25) . . ?
C27 C22 C21 95.8(25) . . ?
C23 C22 C21 125.0(29) . . ?
C24 C23 C22 117.6(22) . . ?
C23 C24 C25 126.1(24) . . ?
C24 C25 C26 110.1(19) . . ?
C25 C26 C27 131.2(18) . . ?
C22 C27 C26 96.1(23) . . ?
C31 C32 C33 133.7(25) . . ?
C31 C32 C37 112.5(22) . . ?
C33 C32 C37 113.9(17) . . ?
C32 C33 C34 119.8(16) . . ?
C35 C34 C33 134.0(28) . . ?
C34 C35 C36 107.6(23) . . ?
C37 C36 C35 131.6(19) . . ?
C36 C37 C32 113.0(16) . . ?
C43 C42 C47 123.1(15) . . ?
C43 C42 C41 119.7(16) . . ?
C47 C42 C41 117.2(15) . . ?
C44 C43 C42 118.2(19) . . ?
C43 C44 C45 122.1(25) . . ?
C44 C45 C46 119.9(27) . . ?
C45 C46 C47 119.9(26) . . ?
C46 C47 C42 116.7(19) . . ?

loop_
_geom_bond_atom_site_label_1
_geom_bond_atom_site_label_2
_geom_bond_distance
_geom_bond_site_symmetry_2
_geom_bond_publ_flag
Zr1 Cl9 2.486(2) . y
Zr1 Cl5 2.564(2) . y
Zr1 Cl2 2.567(2) . y
Zr1 Cl4 2.573(2) . y
Zr1 Cl3 2.582(2) . y
Zr1 Zr2 3.407(2) 2 y
Zr1 Zr3 3.413(2) 2 y
Zr1 Zr3 3.414(2) . y
Zr2 Cl8 2.482(2) . y
Zr2 Cl6 2.567(2) . y
Zr2 Cl5 2.570(2) 2 y
Zr2 Cl1 2.571(2) . y
Zr2 Cl2 2.576(2) . y
Zr2 Zr3 3.398(1) 2 y
Zr2 Zr1 3.407(2) 2 y
Zr3 Cl7 2.503(2) . y
Zr3 Cl6 2.560(2) 2 y
Zr3 Cl4 2.572(2) 2 y
Zr3 Cl3 2.580(2) . y
Zr3 Cl1 2.587(2) . y
Zr3 Zr2 3.398(1) 2 y
Zr3 Zr1 3.413(2) 2 y
Cl4 Zr3 2.572(2) 2 ?
Cl5 Zr2 2.570(2) 2 ?
Cl6 Zr3 2.560(2) 2 ?
Zr11 Cl18 2.481(3) . y
Zr11 Cl12 2.569(3) . y
Zr11 Cl11 2.570(3) . y
Zr11 Cl15 2.573(3) . y
Zr11 Cl16 2.578(3) . y
Zr11 Zr13 3.407(2) . y
Zr11 Zr12 3.411(2) 2_666 y
Zr11 Zr12 3.419(2) . y
Zr12 Cl17 2.496(3) . y
Zr12 Cl13 2.561(3) . y
Zr12 Cl11 2.570(2) . y
Zr12 Cl16 2.575(3) 2_666 y
Zr12 Cl14 2.582(3) . y
Zr12 Zr13 3.405(2) 2_666 y
Zr12 Zr11 3.411(2) 2_666 y
Zr13 Cl19 2.479(3) . y
Zr13 Cl13 2.558(3) . y
Zr13 Cl12 2.571(3) 2_666 y
Zr13 Cl15 2.572(2) . y
Zr13 Cl14 2.583(3) 2_666 y
Zr13 Zr12 3.405(2) 2_666 y
Zr13 Zr11 3.420(2) 2_666 y
Cl12 Zr13 2.571(3) 2_666 ?
Cl14 Zr13 2.583(3) 2_666 ?
Cl16 Zr12 2.575(3) 2_666 ?
P1 C121 1.784(9) . ?
P1 C111 1.797(9) . ?
P1 C141 1.798(9) . ?
P1 C131 1.802(9) . ?
C111 C116 1.370(12) . ?
C111 C112 1.404(12) . ?
C112 C113 1.401(13) . ?
C113 C114 1.362(14) . ?
C114 C115 1.378(14) . ?
C115 C116 1.413(13) . ?
C121 C126 1.401(12) . ?
C121 C122 1.419(12) . ?
C122 C123 1.371(13) . ?
C123 C124 1.368(14) . ?
C124 C125 1.365(14) . ?
C125 C126 1.408(12) . ?
C131 C132 1.373(13) . ?
C131 C136 1.391(13) . ?
C132 C133 1.393(13) . ?
C133 C134 1.349(14) . ?
C134 C135 1.381(14) . ?
C135 C136 1.377(14) . ?
C141 C142 1.388(14) . ?
C141 C146 1.402(14) . ?
C142 C143 1.407(14) . ?
C143 C144 1.35(2) . ?
C144 C145 1.38(2) . ?
C145 C146 1.394(15) . ?
P2 C221 1.797(9) . ?
P2 C211 1.797(9) . ?
P2 C241 1.801(9) . ?
P2 C231 1.803(10) . ?
C211 C216 1.386(13) . ?
C211 C212 1.392(13) . ?
C212 C213 1.381(13) . ?
C213 C214 1.40(2) . ?
C214 C215 1.34(2) . ?
C215 C216 1.388(14) . ?
C221 C226 1.386(12) . ?
C221 C222 1.392(12) . ?
C222 C223 1.373(13) . ?
C223 C224 1.385(13) . ?
C224 C225 1.361(13) . ?
C225 C226 1.378(13) . ?
C231 C232 1.382(13) . ?
C231 C236 1.395(13) . ?
C232 C233 1.381(14) . ?
C233 C234 1.37(2) . ?
C234 C235 1.36(2) . ?
C235 C236 1.409(14) . ?
C241 C246 1.388(13) . ?
C241 C242 1.413(13) . ?
C242 C243 1.352(14) . ?
C243 C244 1.360(14) . ?
C244 C245 1.370(14) . ?
C245 C246 1.368(14) . ?
P3 C321 1.778(10) . ?
P3 C331 1.790(9) . ?
P3 C341 1.792(10) . ?
P3 C311 1.804(9) . ?
C311 C316 1.384(14) . ?
C311 C312 1.393(13) . ?
C312 C313 1.379(14) . ?
C313 C314 1.34(2) . ?
C314 C315 1.38(2) . ?
C315 C316 1.388(15) . ?
C321 C322 1.390(14) . ?
C321 C326 1.391(14) . ?
C322 C323 1.37(2) . ?
C323 C324 1.35(2) . ?
C324 C325 1.36(2) . ?
C325 C326 1.39(2) . ?
C331 C336 1.392(14) . ?
C331 C332 1.418(13) . ?
C332 C333 1.385(14) . ?
C333 C334 1.39(2) . ?
C334 C335 1.373(15) . ?
C335 C336 1.383(14) . ?
C341 C346 1.386(14) . ?
C341 C342 1.389(15) . ?
C342 C343 1.385(14) . ?
C343 C344 1.37(2) . ?
C344 C345 1.36(2) . ?
C345 C346 1.404(15) . ?
C11 C12 1.48(3) . ?
C12 C17 1.36(2) . ?
C12 C13 1.39(2) . ?
C13 C14 1.36(2) . ?
C14 C15 1.39(2) . ?
C15 C16 1.47(3) . ?
C16 C17 1.37(3) . ?
C21 C22 1.48(3) . ?
C22 C27 1.27(3) . ?
C22 C23 1.45(3) . ?
C23 C24 1.17(3) . ?
C24 C25 1.41(2) . ?
C25 C26 1.41(2) . ?
C26 C27 1.61(3) . ?
C31 C32 1.30(3) . ?
C32 C33 1.38(2) . ?
C32 C37 1.55(2) . ?
C33 C34 1.40(2) . ?
C34 C35 1.19(3) . ?
C35 C36 1.46(3) . ?
C36 C37 1.34(2) . ?
C41 C42 1.50(2) . ?
C42 C43 1.37(2) . ?
C42 C47 1.41(2) . ?
C43 C44 1.36(2) . ?
C44 C45 1.37(3) . ?
C45 C46 1.40(3) . ?
C46 C47 1.40(3) . ?
